data_4318231
loop_
_publ_author_name
'Jacques Andrieu'
'Philippe Richard'
'Jean-Michel Camus'
'Rinaldo Poli'

_publ_contact_author_address
;
L.S.E.O. Facult\'e des Sciences,
6 Bd Gabriel 21000 Dijon, FRANCE
;
_publ_contact_author_email Jacques.Andrieu@u-bourgogne.fr
_publ_contact_author_fax +33-0380396073
_publ_contact_author_name 'Dr Jacques ANDRIEU'
_publ_contact_author_phone +33-0380396880
_publ_section_title
;
 Synthesis, Coordination to Rh(I), and Hydroformylation Catalysis of New
 \b-Aminophosphines Bearing a Dangling Nitrogen Group: An Unusual
 Inversion of a Rh-Coordinated P Center
;
_journal_name_full 'Inorganic Chemistry'
_journal_page_first 3876
_journal_page_last 3885
_journal_paper_doi 10.1021/ic011035i
_journal_volume 41
_journal_year 2002
_chemical_formula_sum 'C41 H45 Cl N2 O2.5 P Rh'
_chemical_formula_weight 775.12
_chemical_name_systematic
;
 ?
;
_space_group_IT_number 2
_symmetry_cell_setting triclinic
_symmetry_space_group_name_Hall '-P 1'
_symmetry_space_group_name_H-M 'P -1'
_atom_sites_solution_hydrogens geom
_atom_sites_solution_primary patterson
_atom_sites_solution_secondary difmap
_audit_creation_method SHELXL-97
_cell_angle_alpha 75.3710(10)
_cell_angle_beta 82.5370(10)
_cell_angle_gamma 78.4730(10)
_cell_formula_units_Z 2
_cell_length_a 11.8621(4)
_cell_length_b 12.7054(4)
_cell_length_c 12.9551(5)
_cell_measurement_reflns_used 5985
_cell_measurement_temperature 110(2)
_cell_measurement_theta_max 27.5
_cell_measurement_theta_min 1.0
_cell_volume 1844.59(11)
_computing_cell_refinement 'DENZO-SMN (Otwinowski & Minor, 1997)'
_computing_data_collection 'KappaCCD Server Software (Nonius,1997)'
_computing_data_reduction 'DENZO-SMN (Otwinowski & Minor, 1997)'
_computing_molecular_graphics 'ORTEPIII (Burnett, 1996)'
_computing_publication_material 'SHELXL97 and WinGX (Farrugia, 1999)'
_computing_structure_refinement 'SHELXL-97 (Sheldrick, 1997)'
_computing_structure_solution 'SHELXS-97 (Sheldrick, 1997)'
_diffrn_ambient_temperature 110(2)
_diffrn_measured_fraction_theta_full 0.950
_diffrn_measured_fraction_theta_max 0.950
_diffrn_measurement_device_type KappaCCD
_diffrn_measurement_method '\f scans (\k = 0) + additional \w scans'
_diffrn_radiation_monochromator graphite
_diffrn_radiation_source 'fine-focus sealed tube'
_diffrn_radiation_type MoK\a
_diffrn_radiation_wavelength 0.71073
_diffrn_reflns_av_R_equivalents 0.0236
_diffrn_reflns_av_sigmaI/netI 0.0447
_diffrn_reflns_limit_h_max 15
_diffrn_reflns_limit_h_min -15
_diffrn_reflns_limit_k_max 16
_diffrn_reflns_limit_k_min -16
_diffrn_reflns_limit_l_max 16
_diffrn_reflns_limit_l_min -16
_diffrn_reflns_number 13427
_diffrn_reflns_theta_full 27.74
_diffrn_reflns_theta_max 27.74
_diffrn_reflns_theta_min 1.76
_diffrn_standards_decay_% none
_diffrn_standards_number 0
_exptl_absorpt_coefficient_mu 0.618
_exptl_absorpt_correction_type none
_exptl_crystal_colour yellow
_exptl_crystal_density_diffrn 1.396
_exptl_crystal_density_method 'not measured'
_exptl_crystal_description prism
_exptl_crystal_F_000 804
_exptl_crystal_size_max 0.45
_exptl_crystal_size_mid 0.30
_exptl_crystal_size_min 0.30
_refine_diff_density_max 1.177
_refine_diff_density_min -1.190
_refine_diff_density_rms 0.072
_refine_ls_extinction_coef 0.0077(10)
_refine_ls_extinction_expression Fc^*^=kFc[1+0.001xFc^2^\l^3^/sin(2\q)]^-1/4^
_refine_ls_extinction_method SHELXL
_refine_ls_goodness_of_fit_ref 1.087
_refine_ls_hydrogen_treatment constr
_refine_ls_matrix_type full
_refine_ls_number_parameters 433
_refine_ls_number_reflns 8258
_refine_ls_number_restraints 0
_refine_ls_restrained_S_all 1.087
_refine_ls_R_factor_all 0.0582
_refine_ls_R_factor_gt 0.0448
_refine_ls_shift/su_max 0.005
_refine_ls_shift/su_mean 0.001
_refine_ls_structure_factor_coef Fsqd
_refine_ls_weighting_details 'calc w=1/[\s^2^(Fo^2^)+(0.0627P)^2^+0.7958P] where P=(Fo^2^+2Fc^2^)/3'
_refine_ls_weighting_scheme calc
_refine_ls_wR_factor_gt 0.1188
_refine_ls_wR_factor_ref 0.1248
_reflns_number_gt 6479
_reflns_number_total 8258
_reflns_threshold_expression >2sigma(I)
_cod_data_source_file ic011035i_2.cif
_cod_data_source_block p33s(compound1')
_cod_original_formula_sum 'C41 H45 Cl N2 O2.50 P Rh'
_cod_database_code 4318231

loop_
_symmetry_equiv_pos_as_xyz
'x, y, z'
'-x, -y, -z'

loop_
_atom_site_label
_atom_site_type_symbol
_atom_site_fract_x
_atom_site_fract_y
_atom_site_fract_z
_atom_site_U_iso_or_equiv
_atom_site_adp_type
_atom_site_occupancy
_atom_site_symmetry_multiplicity
_atom_site_calc_flag
_atom_site_refinement_flags
_atom_site_disorder_assembly
_atom_site_disorder_group
Rh Rh 0.261612(19) 0.109997(16) 0.47611(2) 0.04248(11) Uani 1 1 d . C .
Cl Cl 0.36000(6) -0.05322(5) 0.58533(6) 0.04412(18) Uani 1 1 d . . .
P P 0.18935(6) 0.26397(5) 0.36513(6) 0.03650(17) Uani 1 1 d . . .
C3 C 0.1579(4) 0.1392(3) 0.5842(3) 0.0738(13) Uani 1 1 d . . .
O1 O 0.0886(3) 0.1551(2) 0.6511(3) 0.1151(15) Uani 1 1 d . C .
N1 N 0.3691(2) 0.07569(18) 0.3356(2) 0.0376(5) Uani 1 1 d . . .
HN H 0.4184 0.0692 0.3627 0.045 Uiso 1 1 d R C .
N2 N 0.2948(2) 0.4941(2) 0.12166(19) 0.0428(6) Uani 1 1 d . . .
C1 C 0.3393(3) 0.1580(2) 0.2329(2) 0.0414(6) Uani 1 1 d . B .
H1 H 0.2713 0.1376 0.2124 0.050 Uiso 1 1 calc R A 1
C2 C 0.2992(2) 0.2767(2) 0.2480(2) 0.0364(6) Uani 1 1 d . B .
H2 H 0.2578 0.3184 0.1855 0.044 Uiso 1 1 calc R . .
C4 C 0.3640(2) -0.0373(2) 0.3315(2) 0.0413(7) Uani 1 1 d . C .
C5 C 0.4620(3) -0.1184(2) 0.3427(3) 0.0450(7) Uani 1 1 d . . .
H5 H 0.5329 -0.1008 0.3486 0.054 Uiso 1 1 calc R C .
C6 C 0.4526(3) -0.2267(2) 0.3450(3) 0.0493(8) Uani 1 1 d . C .
H6 H 0.5179 -0.2816 0.3529 0.059 Uiso 1 1 calc R . .
C7 C 0.3486(3) -0.2533(2) 0.3357(3) 0.0499(8) Uani 1 1 d . . .
H7 H 0.3433 -0.3258 0.3375 0.060 Uiso 1 1 calc R C .
C8 C 0.2510(3) -0.1715(3) 0.3237(3) 0.0525(8) Uani 1 1 d . C .
H8 H 0.1804 -0.1891 0.3167 0.063 Uiso 1 1 calc R . .
C9 C 0.2590(3) -0.0635(2) 0.3220(3) 0.0485(8) Uani 1 1 d . . .
H9 H 0.1935 -0.0089 0.3146 0.058 Uiso 1 1 calc R C .
C10 C 0.4298(3) 0.1496(3) 0.1406(3) 0.0544(9) Uani 1 1 d . B 1
C11 C 0.5459(3) 0.1440(3) 0.1485(3) 0.0605(9) Uani 1 1 d . B 1
H11 H 0.5714 0.1439 0.2134 0.073 Uiso 1 1 calc R B 1
C12 C 0.6249(4) 0.1383(3) 0.0600(3) 0.0791(14) Uani 1 1 d . B 1
H12 H 0.7031 0.1337 0.0656 0.095 Uiso 1 1 calc R B 1
C13 C 0.5857(7) 0.1394(4) -0.0366(4) 0.108(2) Uani 1 1 d . B 1
H13 H 0.6381 0.1366 -0.0963 0.129 Uiso 1 1 calc R B 1
C14 C 0.4706(7) 0.1448(5) -0.0450(4) 0.119(2) Uani 1 1 d . B 1
H14 H 0.4451 0.1447 -0.1099 0.143 Uiso 1 1 calc R B 1
C15 C 0.3929(5) 0.1503(4) 0.0431(4) 0.0881(14) Uani 1 1 d . B 1
H15 H 0.3147 0.1545 0.0372 0.106 Uiso 1 1 calc R B 1
C16 C 0.3869(2) 0.3437(2) 0.2590(2) 0.0319(5) Uani 1 1 d . . .
C17 C 0.4673(2) 0.3054(2) 0.3344(2) 0.0370(6) Uani 1 1 d . C .
H17 H 0.4709 0.2342 0.3771 0.044 Uiso 1 1 calc R . .
C18 C 0.5427(2) 0.3706(2) 0.3479(3) 0.0412(7) Uani 1 1 d . . .
H18 H 0.5971 0.3428 0.3980 0.049 Uiso 1 1 calc R C .
C19 C 0.5360(2) 0.4778(2) 0.2857(3) 0.0426(7) Uani 1 1 d . C .
H19 H 0.5859 0.5223 0.2942 0.051 Uiso 1 1 calc R . .
C20 C 0.4555(2) 0.5179(2) 0.2117(2) 0.0397(6) Uani 1 1 d . . .
H20 H 0.4513 0.5899 0.1706 0.048 Uiso 1 1 calc R C .
C21 C 0.3802(2) 0.4529(2) 0.1972(2) 0.0320(5) Uani 1 1 d . C .
C22 C 0.2429(3) 0.6111(2) 0.1104(3) 0.0568(9) Uani 1 1 d . . .
H22A H 0.1755 0.6275 0.0716 0.085 Uiso 1 1 calc R . .
H22B H 0.2978 0.6564 0.0723 0.085 Uiso 1 1 calc R . .
H22C H 0.2216 0.6259 0.1801 0.085 Uiso 1 1 calc R . .
C23 C 0.3354(4) 0.4705(4) 0.0174(3) 0.0804(13) Uani 1 1 d . . .
H23A H 0.3880 0.5188 -0.0193 0.121 Uiso 1 1 calc R . .
H23B H 0.2707 0.4819 -0.0242 0.121 Uiso 1 1 calc R . .
H23C H 0.3741 0.3951 0.0269 0.121 Uiso 1 1 calc R . .
C24 C 0.0552(8) 0.2780(9) 0.2946(11) 0.036(2) Uani 0.55(2) 1 d P C 1
C25 C 0.0293(7) 0.3510(9) 0.1985(9) 0.049(2) Uani 0.55(2) 1 d P C 1
H25 H 0.0822 0.3951 0.1616 0.059 Uiso 0.55(2) 1 calc PR C 1
C26 C -0.0761(7) 0.3595(12) 0.1557(10) 0.072(3) Uani 0.55(2) 1 d P C 1
H26 H -0.0938 0.4107 0.0921 0.087 Uiso 0.55(2) 1 calc PR C 1
C27 C -0.1529(8) 0.2913(11) 0.2088(11) 0.070(3) Uani 0.55(2) 1 d P C 1
H27 H -0.2217 0.2950 0.1796 0.084 Uiso 0.55(2) 1 calc PR C 1
C28 C -0.1276(8) 0.2156(11) 0.3074(13) 0.056(3) Uani 0.55(2) 1 d P C 1
H28 H -0.1809 0.1719 0.3443 0.067 Uiso 0.55(2) 1 calc PR C 1
C29 C -0.0250(7) 0.2072(8) 0.3479(10) 0.046(2) Uani 0.55(2) 1 d P C 1
H29 H -0.0068 0.1550 0.4107 0.055 Uiso 0.55(2) 1 calc PR C 1
C24* C 0.0576(8) 0.2490(10) 0.3273(10) 0.038(3) Uani 0.45(2) 1 d PG C 2
C25* C 0.0216(9) 0.3091(13) 0.2290(9) 0.077(5) Uani 0.45(2) 1 d PG C 2
H25* H 0.0673 0.3562 0.1837 0.093 Uiso 0.45(2) 1 calc PR C 2
C26* C -0.0821(8) 0.2992(17) 0.1980(11) 0.097(5) Uani 0.45(2) 1 d PG C 2
H26* H -0.1063 0.3397 0.1318 0.117 Uiso 0.45(2) 1 calc PR C 2
C27* C -0.1498(7) 0.2293(16) 0.2652(13) 0.078(6) Uani 0.45(2) 1 d PG C 2
H27* H -0.2196 0.2227 0.2443 0.093 Uiso 0.45(2) 1 calc PR C 2
C28* C -0.1138(7) 0.1692(11) 0.3635(13) 0.057(3) Uani 0.45(2) 1 d PG C 2
H28* H -0.1594 0.1221 0.4088 0.068 Uiso 0.45(2) 1 calc PR C 2
C29* C -0.0101(7) 0.1791(8) 0.3946(11) 0.049(3) Uani 0.45(2) 1 d PG C 2
H29* H 0.0141 0.1386 0.4608 0.058 Uiso 0.45(2) 1 calc PR C 2
C30 C 0.1664(11) 0.3901(10) 0.4086(11) 0.038(5) Uani 0.55(2) 1 d P C 3
C31 C 0.0924(7) 0.4838(7) 0.3586(10) 0.029(3) Uani 0.55(2) 1 d P C 3
H31 H 0.0509 0.4784 0.3045 0.035 Uiso 0.55(2) 1 calc PR C 3
C32 C 0.0785(7) 0.5828(5) 0.3856(11) 0.0378(19) Uani 0.55(2) 1 d P C 3
H32 H 0.0288 0.6434 0.3498 0.045 Uiso 0.55(2) 1 calc PR C 3
C33 C 0.1370(9) 0.5931(6) 0.4647(9) 0.0348(18) Uani 0.55(2) 1 d P C 3
H33 H 0.1260 0.6599 0.4848 0.042 Uiso 0.55(2) 1 calc PR C 3
C34 C 0.2135(10) 0.5031(8) 0.5154(7) 0.0431(19) Uani 0.55(2) 1 d P C 3
H34 H 0.2576 0.5107 0.5666 0.052 Uiso 0.55(2) 1 calc PR C 3
C35 C 0.2241(10) 0.4044(8) 0.4906(9) 0.050(3) Uani 0.55(2) 1 d P C 3
H35 H 0.2714 0.3438 0.5292 0.060 Uiso 0.55(2) 1 calc PR C 3
C300 C 0.1707(11) 0.3965(9) 0.4055(10) 0.025(5) Uiso 0.45(2) 1 d PG C 4
C301 C 0.0926(11) 0.4926(10) 0.3710(10) 0.048(6) Uiso 0.45(2) 1 d PG C 4
H301 H 0.0437 0.4962 0.3191 0.058 Uiso 0.45(2) 1 calc PR C 4
C302 C 0.0877(9) 0.5833(9) 0.4138(9) 0.038(3) Uiso 0.45(2) 1 d PG C 4
H302 H 0.0354 0.6477 0.3907 0.045 Uiso 0.45(2) 1 calc PR C 4
C303 C 0.1608(8) 0.5780(8) 0.4912(8) 0.037(3) Uiso 0.45(2) 1 d PG C 4
H303 H 0.1574 0.6387 0.5199 0.044 Uiso 0.45(2) 1 calc PR C 4
C304 C 0.2388(8) 0.4818(8) 0.5257(7) 0.048(4) Uiso 0.45(2) 1 d PG C 4
H304 H 0.2878 0.4783 0.5775 0.057 Uiso 0.45(2) 1 calc PR C 4
C305 C 0.2438(9) 0.3911(8) 0.4828(8) 0.024(2) Uiso 0.45(2) 1 d PG C 4
H305 H 0.2961 0.3267 0.5060 0.029 Uiso 0.45(2) 1 calc PR C 4

loop_
_atom_site_aniso_label
_atom_site_aniso_U_11
_atom_site_aniso_U_22
_atom_site_aniso_U_33
_atom_site_aniso_U_23
_atom_site_aniso_U_13
_atom_site_aniso_U_12
Rh 0.04437(15) 0.02010(13) 0.05387(17) -0.00523(10) 0.01876(10) -0.00344(9)
Cl 0.0397(3) 0.0263(3) 0.0580(5) -0.0035(3) 0.0116(3) -0.0045(3)
P 0.0349(3) 0.0232(3) 0.0510(4) -0.0096(3) 0.0038(3) -0.0076(3)
C3 0.085(3) 0.0274(16) 0.076(3) 0.0095(16) 0.038(2) 0.0103(16)
O1 0.131(3) 0.0605(18) 0.090(2) 0.0156(15) 0.076(2) 0.0348(17)
N1 0.0402(12) 0.0258(11) 0.0472(14) -0.0120(10) 0.0054(10) -0.0081(9)
N2 0.0596(15) 0.0333(13) 0.0344(13) -0.0045(10) -0.0067(11) -0.0082(11)
C1 0.0552(17) 0.0278(14) 0.0443(16) -0.0137(12) 0.0026(13) -0.0121(12)
C2 0.0418(14) 0.0276(13) 0.0401(15) -0.0076(11) -0.0015(11) -0.0085(11)
C4 0.0468(15) 0.0275(14) 0.0514(18) -0.0157(12) 0.0127(13) -0.0131(12)
C5 0.0480(16) 0.0287(14) 0.0565(19) -0.0155(13) 0.0164(14) -0.0085(12)
C6 0.0617(19) 0.0284(14) 0.0547(19) -0.0154(13) 0.0188(15) -0.0084(13)
C7 0.069(2) 0.0294(15) 0.0537(19) -0.0176(13) 0.0199(15) -0.0199(14)
C8 0.0609(19) 0.0390(17) 0.063(2) -0.0208(15) 0.0132(16) -0.0228(14)
C9 0.0483(16) 0.0329(15) 0.066(2) -0.0180(14) 0.0102(15) -0.0132(13)
C10 0.089(3) 0.0303(15) 0.0457(18) -0.0162(13) 0.0139(17) -0.0175(15)
C11 0.077(2) 0.0455(19) 0.057(2) -0.0147(16) 0.0277(18) -0.0229(17)
C12 0.112(3) 0.052(2) 0.069(3) -0.0211(19) 0.051(2) -0.032(2)
C13 0.193(6) 0.056(3) 0.067(3) -0.032(2) 0.068(4) -0.036(3)
C14 0.190(7) 0.116(5) 0.059(3) -0.049(3) 0.023(4) -0.025(5)
C15 0.125(4) 0.089(3) 0.061(3) -0.045(2) -0.001(3) -0.012(3)
C16 0.0329(12) 0.0244(12) 0.0369(14) -0.0093(10) 0.0053(10) -0.0043(10)
C17 0.0344(13) 0.0226(13) 0.0509(17) -0.0059(11) -0.0025(12) -0.0022(10)
C18 0.0328(13) 0.0335(15) 0.0569(19) -0.0099(13) -0.0085(12) -0.0026(11)
C19 0.0381(14) 0.0341(15) 0.0592(19) -0.0147(13) 0.0012(13) -0.0133(11)
C20 0.0484(16) 0.0260(14) 0.0440(16) -0.0065(12) 0.0045(13) -0.0122(11)
C21 0.0382(13) 0.0254(13) 0.0307(13) -0.0066(10) 0.0035(10) -0.0058(10)
C22 0.076(2) 0.0314(16) 0.057(2) 0.0062(14) -0.0203(18) -0.0067(15)
C23 0.109(3) 0.094(3) 0.0388(19) -0.026(2) -0.018(2) 0.003(3)
C24 0.037(3) 0.028(5) 0.046(6) -0.008(4) -0.001(3) -0.017(3)
C25 0.038(3) 0.062(5) 0.052(5) -0.010(4) -0.007(3) -0.023(3)
C26 0.053(4) 0.106(8) 0.065(6) -0.012(5) -0.024(4) -0.029(5)
C27 0.042(4) 0.103(8) 0.075(7) -0.025(6) -0.011(4) -0.025(4)
C28 0.041(4) 0.052(6) 0.084(9) -0.026(6) 0.006(5) -0.027(4)
C29 0.042(4) 0.036(4) 0.062(6) -0.014(4) 0.003(3) -0.013(3)
C24* 0.037(4) 0.022(5) 0.051(7) -0.002(4) 0.000(4) -0.011(3)
C25* 0.067(7) 0.103(12) 0.063(9) 0.012(8) -0.019(6) -0.050(7)
C26* 0.068(7) 0.146(15) 0.077(9) 0.010(9) -0.033(7) -0.047(9)
C27* 0.069(8) 0.119(16) 0.065(11) -0.036(10) -0.003(7) -0.048(9)
C28* 0.047(4) 0.048(6) 0.081(8) -0.019(6) 0.007(5) -0.024(4)
C29* 0.043(4) 0.039(6) 0.068(8) -0.016(5) 0.002(5) -0.016(4)
C30 0.033(5) 0.023(5) 0.055(8) -0.006(3) 0.006(2) -0.010(3)
C31 0.029(4) 0.011(3) 0.044(4) -0.003(3) -0.004(2) 0.0003(17)
C32 0.043(4) 0.021(3) 0.045(5) -0.007(3) 0.004(3) 0.000(2)
C33 0.041(4) 0.023(3) 0.038(4) -0.006(3) 0.004(4) -0.007(2)
C34 0.045(4) 0.040(4) 0.048(4) -0.012(3) -0.011(3) -0.011(4)
C35 0.037(4) 0.036(4) 0.072(6) -0.014(3) 0.000(4) 0.003(3)

loop_
_atom_type_symbol
_atom_type_description
_atom_type_scat_dispersion_real
_atom_type_scat_dispersion_imag
_atom_type_scat_source
C C 0.0033 0.0016 'International Tables Vol C Tables 4.2.6.8 and 6.1.1.4'
H H 0.0000 0.0000 'International Tables Vol C Tables 4.2.6.8 and 6.1.1.4'
Cl Cl 0.1484 0.1585 'International Tables Vol C Tables 4.2.6.8 and 6.1.1.4'
N N 0.0061 0.0033 'International Tables Vol C Tables 4.2.6.8 and 6.1.1.4'
O O 0.0106 0.0060 'International Tables Vol C Tables 4.2.6.8 and 6.1.1.4'
P P 0.1023 0.0942 'International Tables Vol C Tables 4.2.6.8 and 6.1.1.4'
Rh Rh -1.1178 0.9187 'International Tables Vol C Tables 4.2.6.8 and 6.1.1.4'

loop_
_geom_angle_atom_site_label_1
_geom_angle_atom_site_label_2
_geom_angle_atom_site_label_3
_geom_angle
_geom_angle_site_symmetry_1
_geom_angle_site_symmetry_3
_geom_angle_publ_flag
C3 Rh N1 173.23(18) . . ?
C3 Rh P 92.12(11) . . ?
N1 Rh P 84.39(7) . . ?
C3 Rh Cl 93.24(12) . . ?
N1 Rh Cl 90.64(7) . . ?
P Rh Cl 173.57(2) . . ?
C24* P C30 107.9(6) . . ?
C24* P C300 109.3(5) . . ?
C30 P C300 2.6(8) . . ?
C24* P C2 110.5(4) . . ?
C30 P C2 107.2(4) . . ?
C300 P C2 104.6(4) . . ?
C24* P C24 14.7(3) . . ?
C30 P C24 102.7(5) . . ?
C300 P C24 103.5(5) . . ?
C2 P C24 99.9(4) . . ?
C24* P Rh 109.1(4) . . ?
C30 P Rh 118.2(4) . . ?
C300 P Rh 119.2(4) . . ?
C2 P Rh 103.80(9) . . ?
C24 P Rh 122.7(3) . . ?
O1 C3 Rh 176.6(5) . . ?
C4 N1 C1 112.4(2) . . ?
C4 N1 Rh 107.54(16) . . ?
C1 N1 Rh 114.29(16) . . ?
C4 N1 HN 103.3 . . ?
C1 N1 HN 126.6 . . ?
Rh N1 HN 89.7 . . ?
C21 N2 C23 112.6(3) . . ?
C21 N2 C22 115.0(2) . . ?
C23 N2 C22 110.9(3) . . ?
N1 C1 C10 113.9(3) . . ?
N1 C1 C2 112.7(2) . . ?
C10 C1 C2 113.6(2) . . ?
N1 C1 H1 105.2 . . ?
C10 C1 H1 105.2 . . ?
C2 C1 H1 105.2 . . ?
C16 C2 C1 120.0(2) . . ?
C16 C2 P 111.45(19) . . ?
C1 C2 P 104.91(18) . . ?
C16 C2 H2 106.6 . . ?
C1 C2 H2 106.6 . . ?
P C2 H2 106.6 . . ?
C9 C4 C5 120.3(3) . . ?
C9 C4 N1 119.1(3) . . ?
C5 C4 N1 120.6(3) . . ?
C4 C5 C6 119.1(3) . . ?
C4 C5 H5 120.5 . . ?
C6 C5 H5 120.5 . . ?
C7 C6 C5 120.9(3) . . ?
C7 C6 H6 119.6 . . ?
C5 C6 H6 119.6 . . ?
C6 C7 C8 119.7(3) . . ?
C6 C7 H7 120.1 . . ?
C8 C7 H7 120.1 . . ?
C7 C8 C9 120.0(3) . . ?
C7 C8 H8 120.0 . . ?
C9 C8 H8 120.0 . . ?
C4 C9 C8 120.0(3) . . ?
C4 C9 H9 120.0 . . ?
C8 C9 H9 120.0 . . ?
C11 C10 C15 119.1(4) . . ?
C11 C10 C1 123.2(3) . . ?
C15 C10 C1 117.6(4) . . ?
C10 C11 C12 120.5(4) . . ?
C10 C11 H11 119.8 . . ?
C12 C11 H11 119.8 . . ?
C13 C12 C11 119.3(5) . . ?
C13 C12 H12 120.3 . . ?
C11 C12 H12 120.3 . . ?
C14 C13 C12 120.6(4) . . ?
C14 C13 H13 119.7 . . ?
C12 C13 H13 119.7 . . ?
C13 C14 C15 119.7(5) . . ?
C13 C14 H14 120.2 . . ?
C15 C14 H14 120.2 . . ?
C14 C15 C10 120.8(6) . . ?
C14 C15 H15 119.6 . . ?
C10 C15 H15 119.6 . . ?
C17 C16 C21 118.4(2) . . ?
C17 C16 C2 122.5(2) . . ?
C21 C16 C2 118.9(2) . . ?
C16 C17 C18 121.7(3) . . ?
C16 C17 H17 119.1 . . ?
C18 C17 H17 119.1 . . ?
C17 C18 C19 119.3(3) . . ?
C17 C18 H18 120.4 . . ?
C19 C18 H18 120.4 . . ?
C20 C19 C18 119.9(3) . . ?
C20 C19 H19 120.0 . . ?
C18 C19 H19 120.0 . . ?
C19 C20 C21 121.1(3) . . ?
C19 C20 H20 119.4 . . ?
C21 C20 H20 119.4 . . ?
C20 C21 C16 119.5(3) . . ?
C20 C21 N2 121.8(2) . . ?
C16 C21 N2 118.7(2) . . ?
N2 C22 H22A 109.5 . . ?
N2 C22 H22B 109.5 . . ?
H22A C22 H22B 109.5 . . ?
N2 C22 H22C 109.5 . . ?
H22A C22 H22C 109.5 . . ?
H22B C22 H22C 109.5 . . ?
N2 C23 H23A 109.5 . . ?
N2 C23 H23B 109.5 . . ?
H23A C23 H23B 109.5 . . ?
N2 C23 H23C 109.5 . . ?
H23A C23 H23C 109.5 . . ?
H23B C23 H23C 109.5 . . ?
C25 C24 C29 118.8(7) . . ?
C25 C24 P 125.3(6) . . ?
C29 C24 P 115.9(7) . . ?
C24 C25 C26 120.9(7) . . ?
C24 C25 H25 119.5 . . ?
C26 C25 H25 119.5 . . ?
C27 C26 C25 119.5(8) . . ?
C27 C26 H26 120.3 . . ?
C25 C26 H26 120.3 . . ?
C26 C27 C28 120.4(8) . . ?
C26 C27 H27 119.8 . . ?
C28 C27 H27 119.8 . . ?
C29 C28 C27 119.8(7) . . ?
C29 C28 H28 120.1 . . ?
C27 C28 H28 120.1 . . ?
C28 C29 C24 120.6(8) . . ?
C28 C29 H29 119.7 . . ?
C24 C29 H29 119.7 . . ?
C25* C24* C29* 120.0 . . ?
C25* C24* P 119.0(5) . . ?
C29* C24* P 121.0(5) . . ?
C26* C25* C24* 120.0 . . ?
C26* C25* H25* 120.0 . . ?
C24* C25* H25* 120.0 . . ?
C25* C26* C27* 120.0 . . ?
C25* C26* H26* 120.0 . . ?
C27* C26* H26* 120.0 . . ?
C28* C27* C26* 120.0 . . ?
C28* C27* H27* 120.0 . . ?
C26* C27* H27* 120.0 . . ?
C27* C28* C29* 120.0 . . ?
C27* C28* H28* 120.0 . . ?
C29* C28* H28* 120.0 . . ?
C28* C29* C24* 120.0 . . ?
C28* C29* H29* 120.0 . . ?
C24* C29* H29* 120.0 . . ?
C31 C30 C35 115.1(8) . . ?
C31 C30 P 121.4(9) . . ?
C35 C30 P 123.4(8) . . ?
C32 C31 C30 122.8(9) . . ?
C32 C31 H31 118.6 . . ?
C30 C31 H31 118.6 . . ?
C33 C32 C31 120.1(6) . . ?
C33 C32 H32 120.0 . . ?
C31 C32 H32 120.0 . . ?
C32 C33 C34 119.4(5) . . ?
C32 C33 H33 120.3 . . ?
C34 C33 H33 120.3 . . ?
C35 C34 C33 120.1(7) . . ?
C35 C34 H34 120.0 . . ?
C33 C34 H34 120.0 . . ?
C34 C35 C30 122.4(7) . . ?
C34 C35 H35 118.8 . . ?
C30 C35 H35 118.8 . . ?
C301 C300 C305 120.0 . . ?
C301 C300 P 128.0(6) . . ?
C305 C300 P 111.9(6) . . ?
C300 C301 C302 120.0 . . ?
C300 C301 H301 120.0 . . ?
C302 C301 H301 120.0 . . ?
C303 C302 C301 120.0 . . ?
C303 C302 H302 120.0 . . ?
C301 C302 H302 120.0 . . ?
C302 C303 C304 120.0 . . ?
C302 C303 H303 120.0 . . ?
C304 C303 H303 120.0 . . ?
C303 C304 C305 120.0 . . ?
C303 C304 H304 120.0 . . ?
C305 C304 H304 120.0 . . ?
C300 C305 C304 120.0 . . ?
C300 C305 H305 120.0 . . ?
C304 C305 H305 120.0 . . ?

loop_
_geom_bond_atom_site_label_1
_geom_bond_atom_site_label_2
_geom_bond_distance
_geom_bond_site_symmetry_2
_geom_bond_publ_flag
Rh C3 1.801(4) . ?
Rh N1 2.169(2) . ?
Rh P 2.2041(8) . ?
Rh Cl 2.3758(7) . ?
P C24* 1.756(8) . ?
P C30 1.789(12) . ?
P C300 1.850(11) . ?
P C2 1.864(3) . ?
P C24 1.892(11) . ?
C3 O1 1.142(4) . ?
N1 C4 1.463(3) . ?
N1 C1 1.504(4) . ?
N1 HN 0.7006 . ?
N2 C21 1.430(4) . ?
N2 C23 1.458(4) . ?
N2 C22 1.470(4) . ?
C1 C10 1.510(4) . ?
C1 C2 1.541(4) . ?
C1 H1 0.9800 . ?
C2 C16 1.510(4) . ?
C2 H2 0.9800 . ?
C4 C9 1.380(4) . ?
C4 C5 1.387(4) . ?
C5 C6 1.395(4) . ?
C5 H5 0.9300 . ?
C6 C7 1.370(5) . ?
C6 H6 0.9300 . ?
C7 C8 1.388(5) . ?
C7 H7 0.9300 . ?
C8 C9 1.389(4) . ?
C8 H8 0.9300 . ?
C9 H9 0.9300 . ?
C10 C11 1.380(5) . ?
C10 C15 1.387(6) . ?
C11 C12 1.390(5) . ?
C11 H11 0.9300 . ?
C12 C13 1.386(8) . ?
C12 H12 0.9300 . ?
C13 C14 1.371(9) . ?
C13 H13 0.9300 . ?
C14 C15 1.379(7) . ?
C14 H14 0.9300 . ?
C15 H15 0.9300 . ?
C16 C17 1.384(4) . ?
C16 C21 1.409(4) . ?
C17 C18 1.388(4) . ?
C17 H17 0.9300 . ?
C18 C19 1.389(4) . ?
C18 H18 0.9300 . ?
C19 C20 1.374(4) . ?
C19 H19 0.9300 . ?
C20 C21 1.390(4) . ?
C20 H20 0.9300 . ?
C22 H22A 0.9600 . ?
C22 H22B 0.9600 . ?
C22 H22C 0.9600 . ?
C23 H23A 0.9600 . ?
C23 H23B 0.9600 . ?
C23 H23C 0.9600 . ?
C24 C25 1.381(11) . ?
C24 C29 1.430(10) . ?
C25 C26 1.406(10) . ?
C25 H25 0.9300 . ?
C26 C27 1.381(12) . ?
C26 H26 0.9300 . ?
C27 C28 1.418(14) . ?
C27 H27 0.9300 . ?
C28 C29 1.362(13) . ?
C28 H28 0.9300 . ?
C29 H29 0.9300 . ?
C24* C25* 1.381(5) . ?
C24* C29* 1.381(5) . ?
C25* C26* 1.381(5) . ?
C25* H25* 0.9300 . ?
C26* C27* 1.381(5) . ?
C26* H26* 0.9300 . ?
C27* C28* 1.381(5) . ?
C27* H27* 0.9300 . ?
C28* C29* 1.381(5) . ?
C28* H28* 0.9300 . ?
C29* H29* 0.9300 . ?
C30 C31 1.396(10) . ?
C30 C35 1.402(11) . ?
C31 C32 1.363(11) . ?
C31 H31 0.9300 . ?
C32 C33 1.356(13) . ?
C32 H32 0.9300 . ?
C33 C34 1.387(12) . ?
C33 H33 0.9300 . ?
C34 C35 1.349(10) . ?
C34 H34 0.9300 . ?
C35 H35 0.9300 . ?
C300 C301 1.389(6) . ?
C300 C305 1.389(6) . ?
C301 C302 1.389(6) . ?
C301 H301 0.9300 . ?
C302 C303 1.389(6) . ?
C302 H302 0.9300 . ?
C303 C304 1.389(6) . ?
C303 H303 0.9300 . ?
C304 C305 1.389(6) . ?
C304 H304 0.9300 . ?
C305 H305 0.9300 . ?

loop_
_geom_torsion_atom_site_label_1
_geom_torsion_atom_site_label_2
_geom_torsion_atom_site_label_3
_geom_torsion_atom_site_label_4
_geom_torsion
_geom_torsion_site_symmetry_1
_geom_torsion_site_symmetry_2
_geom_torsion_site_symmetry_3
_geom_torsion_site_symmetry_4
_geom_torsion_publ_flag
H1 C1 C2 H2 -47.2 . . . . ?
H1 C1 N1 HN 172.1 . . . . ?
HN N1 Rh Cl -51.6 . . . . ?
